data_1542727
loop_
_publ_author_name
'Li, Yun-Hua'
'Shao, Yong-Liang'

_publ_section_title
;
 \m-Chlorido-bis[(dimethyl
 sulfoxide-\k<i>O</i>)bis(triphenylphosphane-\k<i>P</i>)silver(I)] nitrate
;
_journal_coeditor_code WM4005
_journal_issue 3
_journal_name_full IUCrData
_journal_page_first x160332
_journal_paper_doi 10.1107/S2414314616003321
_journal_volume 1
_journal_year 2016
_chemical_formula_iupac '[Ag2 Cl (C2 H6 O S)2 (C18 H15 P)4] N O3'
_chemical_formula_moiety 'C76 H72 Ag2 Cl O2 P4 S2 +, N O3 -'
_chemical_formula_sum 'C76 H72 Ag2 Cl N O5 P4 S2'
_chemical_formula_weight 1518.56
_chemical_name_systematic
;
\m-Chlorido-bis[(dimethyl
sulfoxide-\k<i>O</i>)bis(triphenylphosphane-\k<i>P</i>)silver(I)] nitrate
;
_space_group_crystal_system triclinic
_space_group_IT_number 2
_space_group_name_Hall '-P 1'
_space_group_name_H-M_alt 'P -1'
_symmetry_space_group_name_Hall '-P 1'
_symmetry_space_group_name_H-M 'P -1'
_atom_sites_solution_hydrogens geom
_atom_sites_solution_primary direct
_atom_sites_solution_secondary difmap
_audit_creation_method
;
Olex2 1.2
(compiled 2015.09.30 svn.r3233 for OlexSys, GUI svn.r5103)
;
_cell_angle_alpha 93.489(5)
_cell_angle_beta 117.157(4)
_cell_angle_gamma 115.354(4)
_cell_formula_units_Z 1
_cell_length_a 12.440(3)
_cell_length_b 13.070(3)
_cell_length_c 13.579(3)
_cell_measurement_reflns_used 4355
_cell_measurement_temperature 173(2)
_cell_measurement_theta_max 28.35
_cell_measurement_theta_min 2.25
_cell_volume 1682.6(7)
_computing_cell_refinement
;
CrysAlis PRO (Agilent, 2014)
;
_computing_data_collection
;
CrysAlis PRO (Agilent, 2014)
;
_computing_data_reduction
;
CrysAlis PRO (Agilent, 2014)
;
_computing_molecular_graphics
;
Mercury (Macrae <i>et al.</i>,  2006)
;
_computing_publication_material
;
publCIF (Westrip, 2010)
;
_computing_structure_refinement
;
<i>OLEX2</i> (Dolomanov <i>et al.</i>,  2009)
;
_computing_structure_solution
;
SHELXS97 (Sheldrick, 2008)
;
_diffrn_ambient_temperature 173(2)
_diffrn_measured_fraction_theta_full 0.988
_diffrn_measured_fraction_theta_max 0.988
_diffrn_measurement_device_type 'Agilent CCD Xcalibur'
_diffrn_measurement_method '\w scans'
_diffrn_radiation_monochromator graphite
_diffrn_radiation_type MoK\a
_diffrn_radiation_wavelength 0.71073
_diffrn_reflns_av_R_equivalents 0.0615
_diffrn_reflns_limit_h_max 14
_diffrn_reflns_limit_h_min -14
_diffrn_reflns_limit_k_max 15
_diffrn_reflns_limit_k_min -10
_diffrn_reflns_limit_l_max 13
_diffrn_reflns_limit_l_min -16
_diffrn_reflns_number 8521
_diffrn_reflns_theta_full 25.03
_diffrn_reflns_theta_max 25.03
_diffrn_reflns_theta_min 1.78
_exptl_absorpt_coefficient_mu 0.832
_exptl_absorpt_correction_T_max 0.905
_exptl_absorpt_correction_T_min 0.861
_exptl_absorpt_correction_type multi-scan
_exptl_absorpt_process_details
;
(<i>CrysAlis PRO</i>; Agilent, 2014)
;
_exptl_crystal_colour colourless
_exptl_crystal_density_diffrn 1.499
_exptl_crystal_density_method 'not measured'
_exptl_crystal_description block
_exptl_crystal_F_000 778
_exptl_crystal_size_max 0.3
_exptl_crystal_size_mid 0.15
_exptl_crystal_size_min 0.12
_refine_diff_density_max 2.388
_refine_diff_density_min -2.115
_refine_ls_extinction_method none
_refine_ls_goodness_of_fit_ref 1.123
_refine_ls_hydrogen_treatment constr
_refine_ls_matrix_type full
_refine_ls_number_parameters 430
_refine_ls_number_reflns 5868
_refine_ls_number_restraints 6
_refine_ls_restrained_S_all 1.122
_refine_ls_R_factor_all 0.0707
_refine_ls_R_factor_gt 0.0639
_refine_ls_shift/su_max 0.004
_refine_ls_shift/su_mean 0.000
_refine_ls_structure_factor_coef Fsqd
_refine_ls_weighting_details 'calc w=1/[\s^2^(Fo^2^)+(0.0478P)^2^+6.8934P] where P=(Fo^2^+2Fc^2^)/3'
_refine_ls_weighting_scheme calc
_refine_ls_wR_factor_gt 0.1477
_refine_ls_wR_factor_ref 0.1528
_reflns_number_gt 5298
_reflns_number_total 5941
_reflns_threshold_expression >2sigma(I)
_cod_data_source_file wm4005sup1.cif
_cod_data_source_block I
_cod_database_code 1542727

loop_
_space_group_symop_id
_space_group_symop_operation_xyz
1 'x, y, z'
2 '-x, -y, -z'

loop_
_atom_site_type_symbol
_atom_site_label
_atom_site_fract_x
_atom_site_fract_y
_atom_site_fract_z
_atom_site_U_iso_or_equiv
_atom_site_adp_type
_atom_site_calc_flag
_atom_site_occupancy
_atom_site_disorder_assembly
_atom_site_disorder_group
Ag Ag1 0.04619(4) 0.07560(4) 0.71100(4) 0.03575(17) Uani d 1 . .
Cl Cl1 0.0000 0.0000 0.5000 0.0484(6) Uani d 1 . .
S S1 -0.26857(16) -0.19692(13) 0.61116(14) 0.0371(4) Uani d 1 . .
P P1 0.03902(14) 0.25182(12) 0.76647(13) 0.0288(3) Uani d 1 . .
P P2 0.23582(14) 0.03943(12) 0.82202(12) 0.0251(3) Uani d 1 . .
O O4 -0.1809(5) -0.0643(3) 0.6687(4) 0.0434(11) Uani d 1 . .
C C1 -0.2383(6) 0.1576(5) 0.5935(5) 0.0388(14) Uani d 1 . .
H H1 -0.2448 0.0841 0.5942 0.047 Uiso calc 1 . .
C C2 -0.3545(6) 0.1622(6) 0.5162(6) 0.0492(17) Uani d 1 . .
H H2 -0.4390 0.0920 0.4639 0.059 Uiso calc 1 . .
C C3 -0.3452(7) 0.2706(6) 0.5167(6) 0.0474(17) Uani d 1 . .
H H3 -0.4243 0.2733 0.4649 0.057 Uiso calc 1 . .
C C4 -0.2228(7) 0.3735(6) 0.5912(6) 0.0419(15) Uani d 1 . .
H H4 -0.2178 0.4466 0.5910 0.050 Uiso calc 1 . .
C C5 -0.1055(6) 0.3694(5) 0.6674(5) 0.0360(14) Uani d 1 . .
H H5 -0.0208 0.4402 0.7179 0.043 Uiso calc 1 . .
C C6 -0.1124(6) 0.2614(5) 0.6697(5) 0.0311(12) Uani d 1 . .
C C7 -0.0046(7) 0.3372(6) 0.9310(6) 0.0418(15) Uani d 1 . .
H H7 -0.0751 0.3426 0.8695 0.050 Uiso calc 1 . .
C C8 0.0251(8) 0.3725(6) 1.0423(7) 0.0527(18) Uani d 1 . .
H H8 -0.0258 0.4005 1.0557 0.063 Uiso calc 1 . .
C C9 0.1299(8) 0.3659(6) 1.1330(6) 0.0483(17) Uani d 1 . .
H H9 0.1520 0.3915 1.2087 0.058 Uiso calc 1 . .
C C10 0.2021(8) 0.3221(6) 1.1131(6) 0.0500(17) Uani d 1 . .
H H10 0.2733 0.3177 1.1750 0.060 Uiso calc 1 . .
C C11 0.1699(7) 0.2845(6) 1.0020(6) 0.0434(15) Uani d 1 . .
H H11 0.2172 0.2519 0.9885 0.052 Uiso calc 1 . .
C C12 0.0678(6) 0.2942(5) 0.9094(5) 0.0326(13) Uani d 1 . .
C C13 0.2916(6) 0.4746(5) 0.8694(5) 0.0322(13) Uani d 1 . .
H H13 0.2912 0.4803 0.9378 0.039 Uiso calc 1 . .
C C14 0.4001(6) 0.5616(5) 0.8674(5) 0.0393(14) Uani d 1 . .
H H14 0.4735 0.6262 0.9346 0.047 Uiso calc 1 . .
C C15 0.4027(7) 0.5555(6) 0.7684(6) 0.0423(15) Uani d 1 . .
H H15 0.4777 0.6157 0.7681 0.051 Uiso calc 1 . .
C C16 0.2943(7) 0.4603(6) 0.6687(6) 0.0402(15) Uani d 1 . .
H H16 0.2947 0.4559 0.6002 0.048 Uiso calc 1 . .
C C17 0.1862(6) 0.3723(5) 0.6717(5) 0.0331(13) Uani d 1 . .
H H17 0.1135 0.3070 0.6050 0.040 Uiso calc 1 . .
C C18 0.1828(5) 0.3786(5) 0.7719(5) 0.0271(12) Uani d 1 . .
C C19 0.1706(6) 0.0051(5) 0.9879(5) 0.0352(13) Uani d 1 . .
H H19 0.0783 -0.0339 0.9242 0.042 Uiso calc 1 . .
C C20 0.1975(7) 0.0112(5) 1.0988(6) 0.0385(14) Uani d 1 . .
H H20 0.1235 -0.0256 1.1104 0.046 Uiso calc 1 . .
C C21 0.3331(7) 0.0716(5) 1.1915(5) 0.0353(13) Uani d 1 . .
H H21 0.3512 0.0756 1.2665 0.042 Uiso calc 1 . .
C C22 0.4416(6) 0.1257(5) 1.1763(5) 0.0352(14) Uani d 1 . .
H H22 0.5335 0.1680 1.2407 0.042 Uiso calc 1 . .
C C23 0.4167(6) 0.1187(5) 1.0660(5) 0.0283(12) Uani d 1 . .
H H23 0.4915 0.1555 1.0554 0.034 Uiso calc 1 . .
C C24 0.2808(5) 0.0571(4) 0.9716(4) 0.0241(11) Uani d 1 . .
C C25 0.4200(6) 0.2558(5) 0.8256(5) 0.0308(12) Uani d 1 . .
H H25 0.3540 0.2763 0.8173 0.037 Uiso calc 1 . .
C C26 0.5389(6) 0.3362(5) 0.8317(5) 0.0373(14) Uani d 1 . .
H H26 0.5541 0.4117 0.8285 0.045 Uiso calc 1 . .
C C27 0.6363(7) 0.3075(5) 0.8425(5) 0.0391(14) Uani d 1 . .
H H27 0.7175 0.3628 0.8467 0.047 Uiso calc 1 . .
C C28 0.6125(7) 0.1958(6) 0.8472(6) 0.0439(16) Uani d 1 . .
H H28 0.6779 0.1753 0.8538 0.053 Uiso calc 1 . .
C C29 0.4949(6) 0.1148(5) 0.8422(6) 0.0379(14) Uani d 1 . .
H H29 0.4805 0.0396 0.8459 0.046 Uiso calc 1 . .
C C30 0.3966(6) 0.1437(5) 0.8317(4) 0.0256(11) Uani d 1 . .
C C31 0.2194(6) -0.1782(5) 0.8462(5) 0.0313(12) Uani d 1 . .
H H31 0.2412 -0.1516 0.9216 0.038 Uiso calc 1 . .
C C32 0.1942(7) -0.2895(5) 0.8046(6) 0.0395(14) Uani d 1 . .
H H32 0.1992 -0.3379 0.8519 0.047 Uiso calc 1 . .
C C33 0.1624(6) -0.3291(5) 0.6954(6) 0.0377(14) Uani d 1 . .
H H33 0.1449 -0.4048 0.6677 0.045 Uiso calc 1 . .
C C34 0.1555(6) -0.2580(5) 0.6247(5) 0.0341(13) Uani d 1 . .
H H34 0.1343 -0.2854 0.5497 0.041 Uiso calc 1 . .
C C35 0.1797(6) -0.1470(5) 0.6648(5) 0.0315(12) Uani d 1 . .
H H35 0.1741 -0.0993 0.6168 0.038 Uiso calc 1 . .
C C36 0.2125(5) -0.1056(4) 0.7768(5) 0.0264(11) Uani d 1 . .
C C37 -0.3516(8) -0.2205(7) 0.4597(6) 0.0544(19) Uani d 1 . .
H H37A -0.4095 -0.3048 0.4185 0.082 Uiso calc 1 . .
H H37B -0.2815 -0.1847 0.4404 0.082 Uiso calc 1 . .
H H37C -0.4091 -0.1851 0.4375 0.082 Uiso calc 1 . .
C C38 -0.1502(7) -0.2429(6) 0.6253(6) 0.0446(16) Uani d 1 . .
H H38A -0.2008 -0.3279 0.5897 0.067 Uiso calc 1 . .
H H38B -0.0821 -0.2220 0.7065 0.067 Uiso calc 1 . .
H H38C -0.1029 -0.2040 0.5873 0.067 Uiso calc 1 . .
N N1 0.511(4) 0.506(6) 0.5173(15) 0.035(3) Uani d 0.50 A -1
O O1 0.5480(17) 0.4748(12) 0.4527(14) 0.070(3) Uani d 0.50 A -1
O O2 0.4006(13) 0.5016(13) 0.4696(13) 0.063(3) Uani d 0.50 A -1
O O3 0.5750(14) 0.5105(11) 0.6173(10) 0.082(3) Uani d 0.50 A -1

loop_
_atom_site_aniso_label
_atom_site_aniso_U_11
_atom_site_aniso_U_22
_atom_site_aniso_U_33
_atom_site_aniso_U_12
_atom_site_aniso_U_13
_atom_site_aniso_U_23
Ag1 0.0243(2) 0.0216(2) 0.0448(3) 0.01288(18) 0.0063(2) 0.00570(18)
Cl1 0.0594(15) 0.0553(14) 0.0419(12) 0.0347(12) 0.0295(12) 0.0205(11)
S1 0.0315(8) 0.0279(7) 0.0414(9) 0.0084(6) 0.0193(7) 0.0046(6)
P1 0.0220(7) 0.0212(7) 0.0362(8) 0.0121(6) 0.0098(6) 0.0078(6)
P2 0.0242(7) 0.0225(7) 0.0265(7) 0.0146(6) 0.0099(6) 0.0066(5)
O4 0.042(2) 0.025(2) 0.057(3) 0.0083(19) 0.032(2) 0.0002(19)
C1 0.027(3) 0.031(3) 0.045(4) 0.013(3) 0.012(3) 0.012(3)
C2 0.023(3) 0.045(4) 0.051(4) 0.010(3) 0.007(3) 0.013(3)
C3 0.033(3) 0.065(5) 0.050(4) 0.035(3) 0.017(3) 0.027(4)
C4 0.046(4) 0.043(4) 0.048(4) 0.033(3) 0.023(3) 0.018(3)
C5 0.032(3) 0.032(3) 0.039(3) 0.019(3) 0.013(3) 0.011(3)
C6 0.025(3) 0.032(3) 0.038(3) 0.020(2) 0.014(3) 0.011(2)
C7 0.044(4) 0.046(4) 0.047(4) 0.028(3) 0.028(3) 0.022(3)
C8 0.070(5) 0.055(4) 0.070(5) 0.042(4) 0.052(4) 0.032(4)
C9 0.066(5) 0.041(4) 0.045(4) 0.023(3) 0.037(4) 0.017(3)
C10 0.049(4) 0.057(4) 0.040(4) 0.027(4) 0.020(3) 0.023(3)
C11 0.039(4) 0.043(4) 0.052(4) 0.024(3) 0.024(3) 0.019(3)
C12 0.030(3) 0.020(3) 0.038(3) 0.010(2) 0.015(3) 0.010(2)
C13 0.032(3) 0.028(3) 0.030(3) 0.015(2) 0.012(3) 0.006(2)
C14 0.034(3) 0.030(3) 0.039(3) 0.009(3) 0.016(3) 0.003(3)
C15 0.033(3) 0.035(3) 0.063(4) 0.020(3) 0.025(3) 0.022(3)
C16 0.054(4) 0.043(4) 0.043(4) 0.033(3) 0.032(3) 0.020(3)
C17 0.036(3) 0.025(3) 0.030(3) 0.015(3) 0.013(3) 0.006(2)
C18 0.022(3) 0.022(3) 0.039(3) 0.015(2) 0.014(2) 0.010(2)
C19 0.031(3) 0.037(3) 0.033(3) 0.017(3) 0.014(3) 0.007(3)
C20 0.038(3) 0.038(3) 0.048(4) 0.018(3) 0.029(3) 0.017(3)
C21 0.045(4) 0.044(3) 0.033(3) 0.030(3) 0.024(3) 0.016(3)
C22 0.032(3) 0.035(3) 0.026(3) 0.019(3) 0.006(3) 0.005(2)
C23 0.027(3) 0.029(3) 0.032(3) 0.017(2) 0.016(2) 0.009(2)
C24 0.025(3) 0.022(3) 0.027(3) 0.016(2) 0.012(2) 0.007(2)
C25 0.034(3) 0.027(3) 0.031(3) 0.017(2) 0.016(3) 0.009(2)
C26 0.042(3) 0.024(3) 0.040(3) 0.017(3) 0.018(3) 0.010(3)
C27 0.034(3) 0.036(3) 0.045(4) 0.017(3) 0.021(3) 0.016(3)
C28 0.038(3) 0.046(4) 0.064(4) 0.028(3) 0.032(3) 0.026(3)
C29 0.036(3) 0.031(3) 0.048(4) 0.023(3) 0.019(3) 0.016(3)
C30 0.027(3) 0.029(3) 0.021(3) 0.017(2) 0.011(2) 0.008(2)
C31 0.034(3) 0.029(3) 0.032(3) 0.018(3) 0.016(3) 0.010(2)
C32 0.045(4) 0.031(3) 0.049(4) 0.023(3) 0.025(3) 0.016(3)
C33 0.032(3) 0.027(3) 0.053(4) 0.018(3) 0.021(3) 0.006(3)
C34 0.032(3) 0.033(3) 0.032(3) 0.017(3) 0.015(3) 0.003(2)
C35 0.035(3) 0.035(3) 0.029(3) 0.023(3) 0.016(3) 0.012(2)
C36 0.022(3) 0.022(3) 0.030(3) 0.013(2) 0.009(2) 0.004(2)
C37 0.052(4) 0.053(4) 0.037(4) 0.026(4) 0.010(3) 0.009(3)
C38 0.043(4) 0.037(3) 0.046(4) 0.023(3) 0.017(3) 0.010(3)
N1 0.019(10) 0.022(10) 0.037(9) -0.002(11) 0.010(12) -0.010(16)
O1 0.087(9) 0.061(8) 0.107(8) 0.044(8) 0.078(9) 0.026(9)
O2 0.043(6) 0.072(9) 0.093(9) 0.036(6) 0.043(6) 0.038(9)
O3 0.073(8) 0.080(8) 0.051(6) 0.026(7) 0.015(6) 0.019(6)

loop_
_atom_type_symbol
_atom_type_description
_atom_type_scat_dispersion_real
_atom_type_scat_dispersion_imag
_atom_type_scat_source
C C 0.0030 0.0020 'International Tables Vol C Tables 4.2.6.8 and 6.1.1.4'
H H 0.0000 0.0000 'International Tables Vol C Tables 4.2.6.8 and 6.1.1.4'
Ag Ag -0.8970 1.1010 'International Tables Vol C Tables 4.2.6.8 and 6.1.1.4'
Cl Cl 0.1480 0.1590 'International Tables Vol C Tables 4.2.6.8 and 6.1.1.4'
N N 0.0060 0.0030 'International Tables Vol C Tables 4.2.6.8 and 6.1.1.4'
O O 0.0110 0.0060 'International Tables Vol C Tables 4.2.6.8 and 6.1.1.4'
P P 0.1020 0.0940 'International Tables Vol C Tables 4.2.6.8 and 6.1.1.4'
S S 0.1250 0.1230 'International Tables Vol C Tables 4.2.6.8 and 6.1.1.4'

loop_
_geom_angle_atom_site_label_1
_geom_angle_atom_site_label_2
_geom_angle_atom_site_label_3
_geom_angle_site_symmetry_1
_geom_angle
P1 Ag1 Cl1 . 120.71(4)
P2 Ag1 Cl1 . 97.42(4)
P2 Ag1 P1 . 125.89(5)
O4 Ag1 Cl1 . 96.95(11)
O4 Ag1 P1 . 95.62(11)
O4 Ag1 P2 . 117.80(12)
Ag1 Cl1 Ag1 2_556 180.0
O4 S1 C37 . 106.2(3)
O4 S1 C38 . 105.7(3)
C38 S1 C37 . 97.4(4)
C6 P1 Ag1 . 118.66(19)
C6 P1 C12 . 104.4(3)
C6 P1 C18 . 103.3(3)
C12 P1 Ag1 . 117.58(19)
C12 P1 C18 . 103.6(3)
C18 P1 Ag1 . 107.40(18)
C24 P2 Ag1 . 111.65(17)
C30 P2 Ag1 . 112.26(17)
C30 P2 C24 . 105.6(2)
C36 P2 Ag1 . 119.52(17)
C36 P2 C24 . 102.2(2)
C36 P2 C30 . 104.3(2)
S1 O4 Ag1 . 130.5(2)
C2 C1 H1 . 119.9
C2 C1 C6 . 120.2(6)
C6 C1 H1 . 119.9
C1 C2 H2 . 120.1
C3 C2 C1 . 119.8(6)
C3 C2 H2 . 120.1
C2 C3 H3 . 119.5
C4 C3 C2 . 121.0(6)
C4 C3 H3 . 119.5
C3 C4 H4 . 120.3
C3 C4 C5 . 119.5(6)
C5 C4 H4 . 120.3
C4 C5 H5 . 119.6
C4 C5 C6 . 120.7(6)
C6 C5 H5 . 119.6
C1 C6 P1 . 118.9(4)
C1 C6 C5 . 118.9(5)
C5 C6 P1 . 122.2(4)
C8 C7 H7 . 119.4
C12 C7 H7 . 119.4
C12 C7 C8 . 121.1(6)
C7 C8 H8 . 120.2
C9 C8 C7 . 119.5(7)
C9 C8 H8 . 120.2
C8 C9 H9 . 119.9
C10 C9 C8 . 120.3(7)
C10 C9 H9 . 119.9
C9 C10 H10 . 120.0
C9 C10 C11 . 120.0(7)
C11 C10 H10 . 120.0
C10 C11 H11 . 119.6
C10 C11 C12 . 120.8(6)
C12 C11 H11 . 119.6
C7 C12 P1 . 123.4(5)
C7 C12 C11 . 118.3(6)
C11 C12 P1 . 118.2(5)
C14 C13 H13 . 119.7
C14 C13 C18 . 120.7(6)
C18 C13 H13 . 119.7
C13 C14 H14 . 119.6
C13 C14 C15 . 120.8(6)
C15 C14 H14 . 119.6
C14 C15 H15 . 120.1
C14 C15 C16 . 119.9(6)
C16 C15 H15 . 120.1
C15 C16 H16 . 120.5
C17 C16 C15 . 119.0(6)
C17 C16 H16 . 120.5
C16 C17 H17 . 119.4
C16 C17 C18 . 121.2(5)
C18 C17 H17 . 119.4
C13 C18 P1 . 124.8(5)
C13 C18 C17 . 118.4(5)
C17 C18 P1 . 116.6(4)
C20 C19 H19 . 120.2
C24 C19 H19 . 120.2
C24 C19 C20 . 119.7(6)
C19 C20 H20 . 120.2
C21 C20 C19 . 119.5(6)
C21 C20 H20 . 120.2
C20 C21 H21 . 119.5
C22 C21 C20 . 121.0(6)
C22 C21 H21 . 119.5
C21 C22 H22 . 119.9
C21 C22 C23 . 120.2(5)
C23 C22 H22 . 119.9
C22 C23 H23 . 120.3
C24 C23 C22 . 119.5(5)
C24 C23 H23 . 120.3
C19 C24 P2 . 116.7(4)
C23 C24 P2 . 123.3(4)
C23 C24 C19 . 120.1(5)
C26 C25 H25 . 119.8
C26 C25 C30 . 120.4(5)
C30 C25 H25 . 119.8
C25 C26 H26 . 119.6
C25 C26 C27 . 120.8(5)
C27 C26 H26 . 119.6
C26 C27 H27 . 120.5
C26 C27 C28 . 119.0(6)
C28 C27 H27 . 120.5
C27 C28 H28 . 119.5
C29 C28 C27 . 120.9(6)
C29 C28 H28 . 119.5
C28 C29 H29 . 119.9
C28 C29 C30 . 120.2(6)
C30 C29 H29 . 119.9
C25 C30 P2 . 118.6(4)
C29 C30 P2 . 122.6(4)
C29 C30 C25 . 118.7(5)
C32 C31 H31 . 119.9
C32 C31 C36 . 120.3(6)
C36 C31 H31 . 119.9
C31 C32 H32 . 119.8
C33 C32 C31 . 120.4(6)
C33 C32 H32 . 119.8
C32 C33 H33 . 119.8
C32 C33 C34 . 120.3(5)
C34 C33 H33 . 119.8
C33 C34 H34 . 120.0
C35 C34 C33 . 120.0(6)
C35 C34 H34 . 120.0
C34 C35 H35 . 119.9
C34 C35 C36 . 120.1(5)
C36 C35 H35 . 119.9
C31 C36 P2 . 123.3(4)
C31 C36 C35 . 118.9(5)
C35 C36 P2 . 117.8(4)
S1 C37 H37A . 109.5
S1 C37 H37B . 109.5
S1 C37 H37C . 109.5
H37A C37 H37B . 109.5
H37A C37 H37C . 109.5
H37B C37 H37C . 109.5
S1 C38 H38A . 109.5
S1 C38 H38B . 109.5
S1 C38 H38C . 109.5
H38A C38 H38B . 109.5
H38A C38 H38C . 109.5
H38B C38 H38C . 109.5
O2 N1 O1 . 117.3(15)
O3 N1 O1 . 116(3)
O3 N1 O2 . 125(3)

loop_
_geom_bond_atom_site_label_1
_geom_bond_atom_site_label_2
_geom_bond_site_symmetry_2
_geom_bond_distance
Ag1 Cl1 . 2.6799(8)
Ag1 P1 . 2.4303(15)
Ag1 P2 . 2.4200(14)
Ag1 O4 . 2.371(4)
Cl1 Ag1 2_556 2.6799(8)
S1 O4 . 1.497(4)
S1 C37 . 1.762(7)
S1 C38 . 1.755(7)
P1 C6 . 1.804(5)
P1 C12 . 1.808(6)
P1 C18 . 1.810(6)
P2 C24 . 1.813(5)
P2 C30 . 1.811(6)
P2 C36 . 1.811(5)
C1 H1 . 0.9300
C1 C2 . 1.376(9)
C1 C6 . 1.377(8)
C2 H2 . 0.9300
C2 C3 . 1.370(9)
C3 H3 . 0.9300
C3 C4 . 1.351(9)
C4 H4 . 0.9300
C4 C5 . 1.378(8)
C5 H5 . 0.9300
C5 C6 . 1.381(8)
C7 H7 . 0.9300
C7 C8 . 1.376(10)
C7 C12 . 1.365(9)
C8 H8 . 0.9300
C8 C9 . 1.365(10)
C9 H9 . 0.9300
C9 C10 . 1.361(10)
C10 H10 . 0.9300
C10 C11 . 1.367(10)
C11 H11 . 0.9300
C11 C12 . 1.382(9)
C13 H13 . 0.9300
C13 C14 . 1.356(9)
C13 C18 . 1.366(8)
C14 H14 . 0.9300
C14 C15 . 1.357(9)
C15 H15 . 0.9300
C15 C16 . 1.376(9)
C16 H16 . 0.9300
C16 C17 . 1.366(9)
C17 H17 . 0.9300
C17 C18 . 1.379(8)
C19 H19 . 0.9300
C19 C20 . 1.374(9)
C19 C24 . 1.374(8)
C20 H20 . 0.9300
C20 C21 . 1.362(9)
C21 H21 . 0.9300
C21 C22 . 1.349(9)
C22 H22 . 0.9300
C22 C23 . 1.372(8)
C23 H23 . 0.9300
C23 C24 . 1.371(7)
C25 H25 . 0.9300
C25 C26 . 1.358(9)
C25 C30 . 1.381(7)
C26 H26 . 0.9300
C26 C27 . 1.365(9)
C27 H27 . 0.9300
C27 C28 . 1.371(8)
C28 H28 . 0.9300
C28 C29 . 1.357(9)
C29 H29 . 0.9300
C29 C30 . 1.379(8)
C31 H31 . 0.9300
C31 C32 . 1.372(8)
C31 C36 . 1.379(8)
C32 H32 . 0.9300
C32 C33 . 1.348(9)
C33 H33 . 0.9300
C33 C34 . 1.375(9)
C34 H34 . 0.9300
C34 C35 . 1.368(8)
C35 H35 . 0.9300
C35 C36 . 1.384(8)
C37 H37A . 0.9600
C37 H37B . 0.9600
C37 H37C . 0.9600
C38 H38A . 0.9600
C38 H38B . 0.9600
C38 H38C . 0.9600
N1 O1 . 1.27(4)
N1 O2 . 1.20(4)
N1 O3 . 1.20(2)

loop_
_geom_hbond_atom_site_label_D
_geom_hbond_atom_site_label_H
_geom_hbond_atom_site_label_A
_geom_hbond_site_symmetry_A
_geom_hbond_distance_DH
_geom_hbond_distance_HA
_geom_hbond_distance_DA
_geom_hbond_angle_DHA
C1 H1 O4 . 0.93 2.50 3.381(8) 159
C4 H4 O2 2_566 0.93 2.45 3.14(2) 131
C16 H16 O1 2_666 0.93 2.24 3.00(2) 138
C37 H37A O3 2_556 0.96 2.43 3.321(16) 155
C38 H38A O2 2_556 0.96 2.26 3.095(18) 145

loop_
_geom_torsion_atom_site_label_1
_geom_torsion_atom_site_label_2
_geom_torsion_atom_site_label_3
_geom_torsion_atom_site_label_4
_geom_torsion_site_symmetry_4
_geom_torsion
Ag1 P1 C6 C1 . 24.1(6)
Ag1 P1 C6 C5 . -154.1(5)
Ag1 P1 C12 C7 . -141.1(5)
Ag1 P1 C12 C11 . 40.0(5)
Ag1 P1 C18 C13 . -118.9(4)
Ag1 P1 C18 C17 . 56.3(4)
Ag1 P2 C24 C19 . 45.1(5)
Ag1 P2 C24 C23 . -134.8(4)
Ag1 P2 C30 C25 . 27.7(5)
Ag1 P2 C30 C29 . -150.8(4)
Ag1 P2 C36 C31 . -119.3(4)
Ag1 P2 C36 C35 . 57.7(5)
Cl1 Ag1 P1 C6 . 51.4(2)
Cl1 Ag1 P1 C12 . 178.7(2)
Cl1 Ag1 P1 C18 . -65.0(2)
Cl1 Ag1 P2 C24 . -170.54(18)
Cl1 Ag1 P2 C30 . 71.10(19)
Cl1 Ag1 P2 C36 . -51.5(2)
Cl1 Ag1 O4 S1 . 48.0(4)
P1 Ag1 Cl1 Ag1 2_556 -16E1(10)
P1 Ag1 P2 C24 . 52.6(2)
P1 Ag1 P2 C30 . -65.8(2)
P1 Ag1 P2 C36 . 171.7(2)
P1 Ag1 O4 S1 . 169.9(3)
P2 Ag1 Cl1 Ag1 2_556 7E1(10)
P2 Ag1 P1 C6 . 179.4(2)
P2 Ag1 P1 C12 . -53.3(2)
P2 Ag1 P1 C18 . 62.9(2)
P2 Ag1 O4 S1 . -54.2(4)
O4 Ag1 Cl1 Ag1 2_556 -6E1(10)
O4 Ag1 P1 C6 . -50.1(3)
O4 Ag1 P1 C12 . 77.2(2)
O4 Ag1 P1 C18 . -166.6(2)
O4 Ag1 P2 C24 . -68.6(2)
O4 Ag1 P2 C30 . 173.0(2)
O4 Ag1 P2 C36 . 50.5(3)
C1 C2 C3 C4 . 0.8(12)
C2 C1 C6 P1 . -178.0(5)
C2 C1 C6 C5 . 0.3(10)
C2 C3 C4 C5 . 0.3(11)
C3 C4 C5 C6 . -1.1(10)
C4 C5 C6 P1 . 179.0(5)
C4 C5 C6 C1 . 0.8(10)
C6 P1 C12 C7 . -7.2(6)
C6 P1 C12 C11 . 173.8(5)
C6 P1 C18 C13 . 114.9(5)
C6 P1 C18 C17 . -69.9(5)
C6 C1 C2 C3 . -1.1(11)
C7 C8 C9 C10 . -1.6(11)
C8 C7 C12 P1 . -177.5(5)
C8 C7 C12 C11 . 1.4(9)
C8 C9 C10 C11 . 0.0(11)
C9 C10 C11 C12 . 2.3(10)
C10 C11 C12 P1 . 176.0(5)
C10 C11 C12 C7 . -3.0(9)
C12 P1 C6 C1 . -109.1(5)
C12 P1 C6 C5 . 72.6(6)
C12 P1 C18 C13 . 6.2(5)
C12 P1 C18 C17 . -178.6(4)
C12 C7 C8 C9 . 0.9(10)
C13 C14 C15 C16 . 0.1(10)
C14 C13 C18 P1 . 175.2(5)
C14 C13 C18 C17 . 0.2(8)
C14 C15 C16 C17 . -0.8(9)
C15 C16 C17 C18 . 1.2(9)
C16 C17 C18 P1 . -176.4(5)
C16 C17 C18 C13 . -0.9(8)
C18 P1 C6 C1 . 142.8(5)
C18 P1 C6 C5 . -35.5(6)
C18 P1 C12 C7 . 100.6(5)
C18 P1 C12 C11 . -78.3(5)
C18 C13 C14 C15 . 0.2(9)
C19 C20 C21 C22 . 0.1(9)
C20 C19 C24 P2 . 177.5(4)
C20 C19 C24 C23 . -2.6(8)
C20 C21 C22 C23 . -1.3(9)
C21 C22 C23 C24 . 0.5(8)
C22 C23 C24 P2 . -178.7(4)
C22 C23 C24 C19 . 1.4(8)
C24 P2 C30 C25 . -94.2(5)
C24 P2 C30 C29 . 87.4(5)
C24 P2 C36 C31 . 4.6(5)
C24 P2 C36 C35 . -178.5(4)
C24 C19 C20 C21 . 1.8(9)
C25 C26 C27 C28 . 0.0(10)
C26 C25 C30 P2 . -179.5(4)
C26 C25 C30 C29 . -1.0(8)
C26 C27 C28 C29 . -0.6(10)
C27 C28 C29 C30 . 0.3(10)
C28 C29 C30 P2 . 178.9(5)
C28 C29 C30 C25 . 0.4(9)
C30 P2 C24 C19 . 167.4(4)
C30 P2 C24 C23 . -12.5(5)
C30 P2 C36 C31 . 114.4(5)
C30 P2 C36 C35 . -68.7(5)
C30 C25 C26 C27 . 0.8(9)
C31 C32 C33 C34 . 0.4(9)
C32 C31 C36 P2 . 177.0(5)
C32 C31 C36 C35 . 0.1(8)
C32 C33 C34 C35 . -0.6(9)
C33 C34 C35 C36 . 0.6(9)
C34 C35 C36 P2 . -177.4(4)
C34 C35 C36 C31 . -0.4(8)
C36 P2 C24 C19 . -83.8(5)
C36 P2 C24 C23 . 96.3(5)
C36 P2 C30 C25 . 158.5(4)
C36 P2 C30 C29 . -20.0(5)
C36 C31 C32 C33 . -0.1(9)
C37 S1 O4 Ag1 . -81.7(4)
C38 S1 O4 Ag1 . 21.0(5)

_cod_database_fobs_code 1542727
